data_1519277
loop_
_publ_author_name
'Coles, Simon J. '
'Hursthouse, Michael B.'
'Mayer, Thomas A.'
'Threlfall, Terry L.'

_publ_section_title
;
 4-Amino-N-(3-methyl-1H-pyridin-2-ylidene)-benzenesulfonamide
;
_journal_name_full 'Crystal Structure Report Archive'
_journal_page_first 178
_journal_year 2000
_chemical_formula_sum 'C12 H13 N3 O2 S'
_chemical_formula_weight 263.31
_space_group_IT_number 15
_symmetry_cell_setting monoclinic
_symmetry_space_group_name_Hall '-C 2yc'
_symmetry_space_group_name_H-M 'C 1 2/c 1'
_atom_sites_solution_hydrogens geom
_atom_sites_solution_primary direct
_atom_sites_solution_secondary difmap
_cell_angle_alpha 90.00
_cell_angle_beta 91.08(3)
_cell_angle_gamma 90.00
_cell_formula_units_Z 8
_cell_length_a 18.175(4)
_cell_length_b 8.1029(16)
_cell_length_c 16.535(3)
_cell_measurement_temperature 150(2)
_cell_volume 2434.7(8)
_computing_cell_refinement 'DENZO & COLLECT'
_computing_data_collection 'DENZO (Otwinowski & Minor, 1997) & COLLECT (Hooft, 1998)'
_computing_data_reduction 'DENZO & COLLECT'
_computing_structure_refinement 'SHELXL-97 (Sheldrick, 1997)'
_computing_structure_solution 'SHELXS-97 (Sheldrick, 1997)'
_diffrn_ambient_temperature 150(2)
_diffrn_detector_area_resol_mean 9.091
_diffrn_measured_fraction_theta_full 0.993
_diffrn_measured_fraction_theta_max 0.993
_diffrn_measurement_device_type 'Nonius KappaCCD'
_diffrn_measurement_method '\f and \w scans'
_diffrn_radiation_monochromator graphite
_diffrn_radiation_source 'Nonius FR591 rotating anode'
_diffrn_radiation_type MoK\a
_diffrn_radiation_wavelength 0.71073
_diffrn_reflns_av_R_equivalents 0.0379
_diffrn_reflns_av_sigmaI/netI 0.0328
_diffrn_reflns_limit_h_max 22
_diffrn_reflns_limit_h_min -23
_diffrn_reflns_limit_k_max 10
_diffrn_reflns_limit_k_min -10
_diffrn_reflns_limit_l_max 21
_diffrn_reflns_limit_l_min -21
_diffrn_reflns_number 12751
_diffrn_reflns_theta_full 27.48
_diffrn_reflns_theta_max 27.48
_diffrn_reflns_theta_min 3.01
_exptl_absorpt_coefficient_mu 0.263
_exptl_absorpt_correction_T_max 0.949
_exptl_absorpt_correction_T_min 0.949
_exptl_absorpt_correction_type multi-scan
_exptl_crystal_colour colourless
_exptl_crystal_density_diffrn 1.437
_exptl_crystal_density_method 'not measured'
_exptl_crystal_description block
_exptl_crystal_F_000 1104
_exptl_crystal_size_max 0.2
_exptl_crystal_size_mid 0.2
_exptl_crystal_size_min 0.2
_refine_diff_density_max 0.261
_refine_diff_density_min -0.398
_refine_diff_density_rms 0.052
_refine_ls_extinction_coef 0.0015(6)
_refine_ls_extinction_expression Fc^*^=kFc[1+0.001xFc^2^\l^3^/sin(2\q)]^-1/4^
_refine_ls_extinction_method SHELXL
_refine_ls_goodness_of_fit_ref 1.053
_refine_ls_hydrogen_treatment mixed
_refine_ls_matrix_type full
_refine_ls_number_parameters 216
_refine_ls_number_reflns 2764
_refine_ls_number_restraints 0
_refine_ls_restrained_S_all 1.053
_refine_ls_R_factor_all 0.0471
_refine_ls_R_factor_gt 0.0374
_refine_ls_shift/su_max 0.000
_refine_ls_shift/su_mean 0.000
_refine_ls_structure_factor_coef Fsqd
_refine_ls_weighting_details 'calc w=1/[\s^2^(Fo^2^)+(0.0566P)^2^+1.6983P] where P=(Fo^2^+2Fc^2^)/3'
_refine_ls_weighting_scheme calc
_refine_ls_wR_factor_gt 0.0979
_refine_ls_wR_factor_ref 0.1041
_reflns_number_gt 2341
_reflns_number_total 2764
_reflns_threshold_expression >2sigma(I)
_cod_data_source_file eCrystal-178.cif
_cod_data_source_block 00tam002
_cod_depositor_comments
;
Citation :
Coles, Simon J. and Hursthouse, Michael B. and Mayer, Thomas A. and 
Threlfall, Terry L (2000) 
University of Southampton, Crystal Structure Report Archive. 
(doi:10.5258/ecrystals/178)

More at:
http://ecrystals.chem.soton.ac.uk/178/
;
_cod_original_sg_symbol_H-M C2/c
_cod_database_code 1519277

loop_
_symmetry_equiv_pos_as_xyz
'x, y, z'
'-x, y, -z+1/2'
'x+1/2, y+1/2, z'
'-x+1/2, y+1/2, -z+1/2'
'-x, -y, -z'
'x, -y, z-1/2'
'-x+1/2, -y+1/2, -z'
'x+1/2, -y+1/2, z-1/2'

loop_
_atom_site_label
_atom_site_type_symbol
_atom_site_fract_x
_atom_site_fract_y
_atom_site_fract_z
_atom_site_U_iso_or_equiv
_atom_site_adp_type
_atom_site_occupancy
_atom_site_symmetry_multiplicity
_atom_site_calc_flag
_atom_site_refinement_flags
_atom_site_disorder_assembly
_atom_site_disorder_group
N13 N 0.53655(7) 0.26298(18) 0.94246(8) 0.0272(3) Uani 1 1 d . . .
C18 C 0.60107(9) 0.3464(2) 0.95243(11) 0.0332(4) Uani 1 1 d . . .
C21 C 0.48096(10) 0.4901(2) 0.87450(10) 0.0304(4) Uani 1 1 d . . .
C20 C 0.54550(11) 0.5740(2) 0.88606(11) 0.0354(4) Uani 1 1 d . . .
C19 C 0.60712(10) 0.5023(2) 0.92496(12) 0.0371(4) Uani 1 1 d . . .
C22 C 0.41544(13) 0.5631(2) 0.83145(14) 0.0419(5) Uani 1 1 d . . .
H15 H 0.4375(10) 0.079(2) 0.7399(11) 0.030(5) Uiso 1 1 d . . .
H16 H 0.3810(11) -0.014(3) 0.6214(14) 0.044(6) Uiso 1 1 d . . .
H13 H 0.2681(11) -0.106(3) 0.8660(13) 0.037(5) Uiso 1 1 d . . .
H17 H 0.5312(12) 0.166(3) 0.9649(14) 0.048(6) Uiso 1 1 d . . .
H20 H 0.5490(11) 0.688(3) 0.8675(13) 0.048(6) Uiso 1 1 d . . .
H18 H 0.6398(11) 0.289(3) 0.9805(12) 0.039(5) Uiso 1 1 d . . .
H19 H 0.6519(12) 0.560(3) 0.9315(13) 0.042(6) Uiso 1 1 d . . .
H12 H 0.2080(12) -0.193(3) 0.7477(13) 0.050(6) Uiso 1 1 d . . .
H11 H 0.2075(13) -0.179(3) 0.6012(13) 0.045(6) Uiso 1 1 d . . .
H22C H 0.4288(12) 0.672(3) 0.8112(14) 0.049(6) Uiso 1 1 d . . .
H10 H 0.2744(13) -0.122(3) 0.5576(15) 0.048(6) Uiso 1 1 d . . .
H22B H 0.3726(14) 0.567(3) 0.8689(16) 0.058(7) Uiso 1 1 d . . .
H22A H 0.4030(13) 0.498(3) 0.7874(15) 0.053(7) Uiso 1 1 d . . .
S11 S 0.40256(2) 0.04866(5) 0.90535(2) 0.02272(15) Uani 1 1 d . . .
O12 O 0.47254(6) -0.03787(13) 0.91123(7) 0.0274(3) Uani 1 1 d . . .
N11 N 0.25546(9) -0.1607(2) 0.60012(9) 0.0378(4) Uani 1 1 d . . .
C14 C 0.35702(8) -0.01058(19) 0.81550(9) 0.0209(3) Uani 1 1 d . . .
N12 N 0.41224(7) 0.24236(17) 0.89384(8) 0.0277(3) Uani 1 1 d . . .
O11 O 0.35316(7) 0.01447(16) 0.97069(7) 0.0337(3) Uani 1 1 d . . .
C15 C 0.39090(8) 0.0170(2) 0.74199(9) 0.0244(3) Uani 1 1 d . . .
C16 C 0.35692(8) -0.0331(2) 0.67081(9) 0.0250(3) Uani 1 1 d . . .
C17 C 0.47587(8) 0.32455(19) 0.90403(9) 0.0244(3) Uani 1 1 d . . .
C12 C 0.25546(9) -0.1399(2) 0.74619(10) 0.0302(4) Uani 1 1 d . . .
C13 C 0.28963(9) -0.0898(2) 0.81723(10) 0.0264(3) Uani 1 1 d . . .
C11 C 0.28826(8) -0.1108(2) 0.67144(9) 0.0254(3) Uani 1 1 d . . .

loop_
_atom_site_aniso_label
_atom_site_aniso_U_11
_atom_site_aniso_U_22
_atom_site_aniso_U_33
_atom_site_aniso_U_23
_atom_site_aniso_U_13
_atom_site_aniso_U_12
N13 0.0271(7) 0.0253(7) 0.0292(7) 0.0012(6) -0.0023(5) 0.0014(6)
C18 0.0276(8) 0.0345(9) 0.0374(9) -0.0027(7) -0.0016(7) -0.0006(7)
C21 0.0398(9) 0.0251(8) 0.0264(8) -0.0014(6) 0.0001(7) 0.0043(7)
C20 0.0464(10) 0.0249(9) 0.0350(9) 0.0000(7) 0.0071(8) -0.0014(8)
C19 0.0329(9) 0.0351(9) 0.0436(11) -0.0054(8) 0.0061(8) -0.0054(8)
C22 0.0545(12) 0.0272(9) 0.0434(11) 0.0060(8) -0.0118(9) 0.0069(8)
S11 0.0251(2) 0.0246(2) 0.0184(2) 0.00006(13) -0.00290(14) 0.00238(14)
O12 0.0275(6) 0.0247(6) 0.0296(6) 0.0002(4) -0.0088(4) 0.0044(4)
N11 0.0328(8) 0.0551(10) 0.0253(8) -0.0025(7) -0.0028(6) -0.0161(7)
C14 0.0202(7) 0.0229(7) 0.0196(7) 0.0010(6) -0.0014(5) 0.0022(6)
N12 0.0282(7) 0.0237(7) 0.0307(7) -0.0027(5) -0.0065(5) 0.0046(5)
O11 0.0386(7) 0.0432(7) 0.0195(6) 0.0009(5) 0.0029(5) -0.0013(6)
C15 0.0194(7) 0.0306(8) 0.0233(8) 0.0011(6) -0.0003(6) -0.0038(6)
C16 0.0231(7) 0.0326(8) 0.0194(7) 0.0008(6) 0.0026(6) -0.0013(6)
C17 0.0287(8) 0.0249(8) 0.0196(7) -0.0035(6) -0.0002(6) 0.0047(6)
C12 0.0239(8) 0.0378(9) 0.0289(8) 0.0017(7) 0.0008(6) -0.0102(7)
C13 0.0258(8) 0.0316(8) 0.0218(8) 0.0034(6) 0.0031(6) -0.0021(6)
C11 0.0249(7) 0.0280(8) 0.0232(7) -0.0014(6) -0.0025(6) -0.0030(6)

loop_
_atom_type_symbol
_atom_type_description
_atom_type_scat_dispersion_real
_atom_type_scat_dispersion_imag
_atom_type_scat_source
C C 0.0033 0.0016 'International Tables Vol C Tables 4.2.6.8 and 6.1.1.4'
H H 0.0000 0.0000 'International Tables Vol C Tables 4.2.6.8 and 6.1.1.4'
N N 0.0061 0.0033 'International Tables Vol C Tables 4.2.6.8 and 6.1.1.4'
O O 0.0106 0.0060 'International Tables Vol C Tables 4.2.6.8 and 6.1.1.4'
S S 0.1246 0.1234 'International Tables Vol C Tables 4.2.6.8 and 6.1.1.4'

loop_
_geom_angle_atom_site_label_1
_geom_angle_atom_site_label_2
_geom_angle_atom_site_label_3
_geom_angle
_geom_angle_site_symmetry_1
_geom_angle_site_symmetry_3
C17 N13 C18 124.39(15) . .
C19 C18 N13 120.03(17) . .
C20 C21 C17 118.66(15) . .
C20 C21 C22 122.89(17) . .
C17 C21 C22 118.45(16) . .
C21 C20 C19 122.16(16) . .
C18 C19 C20 118.19(17) . .
O11 S11 O12 114.38(7) . .
O11 S11 N12 110.51(8) . .
O12 S11 N12 112.66(7) . .
O11 S11 C14 106.91(7) . .
O12 S11 C14 108.84(7) . .
N12 S11 C14 102.71(7) . .
C13 C14 C15 119.94(14) . .
C13 C14 S11 120.89(12) . .
C15 C14 S11 119.12(11) . .
C17 N12 S11 124.83(11) . .
C16 C15 C14 119.99(14) . .
C15 C16 C11 120.75(15) . .
N12 C17 N13 124.54(14) . .
N12 C17 C21 118.90(14) . .
N13 C17 C21 116.55(14) . .
C13 C12 C11 120.59(15) . .
C12 C13 C14 120.23(15) . .
N11 C11 C16 119.98(15) . .
N11 C11 C12 121.51(15) . .
C16 C11 C12 118.48(14) . .

loop_
_geom_bond_atom_site_label_1
_geom_bond_atom_site_label_2
_geom_bond_distance
_geom_bond_site_symmetry_2
N13 C17 1.357(2) .
N13 C18 1.361(2) .
C18 C19 1.347(3) .
C21 C20 1.366(3) .
C21 C17 1.431(2) .
C21 C22 1.497(3) .
C20 C19 1.407(3) .
S11 O11 1.4446(13) .
S11 O12 1.4540(11) .
S11 N12 1.5912(14) .
S11 C14 1.7540(15) .
N11 C11 1.372(2) .
C14 C13 1.384(2) .
C14 C15 1.391(2) .
N12 C17 1.342(2) .
C15 C16 1.380(2) .
C16 C11 1.398(2) .
C12 C13 1.380(2) .
C12 C11 1.402(2) .
